data_7225776
loop_
_publ_author_name
'Lin, Xiao-Ming'
'Niu, Ji-Liang'
'Wen, Pei-Xian'
'Lu, Yan-Na'
'Hu, Lei'
'Zhang, Da-Liang'
'Cai, Yue-Peng'

_publ_section_title
;
 From 1D to 3D Lanthanide Coordination Polymers Constructed with
 Pyridine-3, 5-dicarboxylic Acid: Synthesis, Crystal Structures, and
 Catalytic Properties
;
_journal_name_full 'RSC Adv.'
_journal_paper_doi 10.1039/C6RA13242A
_journal_year 2016
_chemical_formula_sum 'C24 H28 Ho2 N4 O19'
_chemical_formula_weight 1006.36
_chemical_name_systematic
; 
 ? 
;
_space_group_IT_number 14
_symmetry_cell_setting monoclinic
_symmetry_space_group_name_Hall '-P 2ybc'
_symmetry_space_group_name_H-M 'P 1 21/c 1'
_atom_sites_solution_hydrogens geom
_atom_sites_solution_primary direct
_atom_sites_solution_secondary difmap
_audit_creation_method SHELXL-97
_audit_update_record
;
2016-04-04 deposited with the CCDC.
2016-06-27 downloaded from the CCDC.
;
_cell_angle_alpha 90.00
_cell_angle_beta 113.898(4)
_cell_angle_gamma 90.00
_cell_formula_units_Z 4
_cell_length_a 10.0690(9)
_cell_length_b 20.0854(19)
_cell_length_c 17.3482(13)
_cell_measurement_reflns_used 7749
_cell_measurement_temperature 293(2)
_cell_measurement_theta_max 27.97
_cell_measurement_theta_min 2.30
_cell_volume 3207.7(5)
_computing_structure_refinement 'SHELXL-97 (Sheldrick, 2008)'
_computing_structure_solution 'SHELXS-97 (Sheldrick, 2008)'
_diffrn_ambient_temperature 293(2)
_diffrn_measured_fraction_theta_full 0.999
_diffrn_measured_fraction_theta_max 0.999
_diffrn_measurement_device_type 'Bruker APEX-II CCD'
_diffrn_measurement_method '\f and \w scans'
_diffrn_radiation_monochromator graphite
_diffrn_radiation_source 'fine-focus sealed tube'
_diffrn_radiation_type MoK\a
_diffrn_radiation_wavelength 0.71073
_diffrn_reflns_av_R_equivalents 0.0345
_diffrn_reflns_av_sigmaI/netI 0.0369
_diffrn_reflns_limit_h_max 12
_diffrn_reflns_limit_h_min -12
_diffrn_reflns_limit_k_max 24
_diffrn_reflns_limit_k_min -21
_diffrn_reflns_limit_l_max 20
_diffrn_reflns_limit_l_min -20
_diffrn_reflns_number 16272
_diffrn_reflns_theta_full 25.20
_diffrn_reflns_theta_max 25.20
_diffrn_reflns_theta_min 1.64
_exptl_absorpt_coefficient_mu 4.987
_exptl_absorpt_correction_T_max 0.6911
_exptl_absorpt_correction_T_min 0.4354
_exptl_absorpt_correction_type multi-scan
_exptl_crystal_colour pink
_exptl_crystal_density_diffrn 2.084
_exptl_crystal_density_method 'not measured'
_exptl_crystal_description block
_exptl_crystal_F_000 1944
_exptl_crystal_size_max 0.20
_exptl_crystal_size_mid 0.10
_exptl_crystal_size_min 0.08
_refine_diff_density_max 0.787
_refine_diff_density_min -0.982
_refine_diff_density_rms 0.138
_refine_ls_extinction_method none
_refine_ls_goodness_of_fit_ref 1.068
_refine_ls_hydrogen_treatment constr
_refine_ls_matrix_type full
_refine_ls_number_parameters 405
_refine_ls_number_reflns 5763
_refine_ls_number_restraints 0
_refine_ls_restrained_S_all 1.068
_refine_ls_R_factor_all 0.0290
_refine_ls_R_factor_gt 0.0251
_refine_ls_shift/su_max 0.001
_refine_ls_shift/su_mean 0.000
_refine_ls_structure_factor_coef Fsqd
_refine_ls_weighting_details 'calc w=1/[\s^2^(Fo^2^)+(0.0323P)^2^+0.2064P] where P=(Fo^2^+2Fc^2^)/3'
_refine_ls_weighting_scheme calc
_refine_ls_wR_factor_gt 0.0630
_refine_ls_wR_factor_ref 0.0645
_reflns_number_gt 5095
_reflns_number_total 5763
_reflns_threshold_expression >2sigma(I)
_cod_data_source_file c6ra13242a2.cif
_cod_data_source_block Ho
_cod_depositor_comments
;
The following automatic conversions were performed:

'_symmetry_cell_setting' value 'Monoclinic' changed to 'monoclinic'
according to
/usr/data/users/saulius/crontab/automatic-downloads/rss-feeds/RSC/lib/dictionaries/cif_core.dic
dictionary named 'cif_core.dic' version 2.4.2 from 2011-04-26.

Automatic conversion script
Id: cif_fix_values 4268 2015-11-12 08:31:59Z antanas 

The following automatic conversions were performed:

'_refine_ls_hydrogen_treatment' value 'contr' was replaced with the
value 'constr' as specified in the replacement file
'src/cod-tools/trunk/data/replacement-values/replacement_values.lst'.

Automatic conversion script
Id: cif_fix_values 5376 2017-05-30 11:51:03Z andrius 
;
_cod_original_sg_symbol_H-M 'P 21/c '
_cod_database_code 7225776

loop_
_symmetry_equiv_pos_as_xyz
'x, y, z'
'-x, y+1/2, -z+1/2'
'-x, -y, -z'
'x, -y-1/2, z-1/2'

loop_
_atom_site_label
_atom_site_type_symbol
_atom_site_fract_x
_atom_site_fract_y
_atom_site_fract_z
_atom_site_U_iso_or_equiv
_atom_site_adp_type
_atom_site_occupancy
_atom_site_symmetry_multiplicity
_atom_site_calc_flag
_atom_site_refinement_flags
Ho1 Ho 0.06756(2) -0.367455(9) -0.327150(11) 0.01520(7) Uani 1 1 d .
Ho2 Ho -0.11382(2) -0.454620(9) -0.181197(11) 0.01400(7) Uani 1 1 d .
O1 O 0.0539(4) -0.48467(14) -0.33593(18) 0.0240(7) Uani 1 1 d .
O1W O 0.2454(4) -0.28422(17) -0.2631(2) 0.0469(10) Uani 1 1 d .
H1 H 0.2267 -0.2440 -0.2562 0.070 Uiso 1 1 d R
H2 H 0.3257 -0.2983 -0.2566 0.070 Uiso 1 1 d R
O2 O -0.0028(4) -0.53517(14) -0.23774(19) 0.0252(7) Uani 1 1 d .
O2W O -0.3059(3) -0.53013(15) -0.25964(19) 0.0281(7) Uani 1 1 d .
H3 H -0.3335 -0.5225 -0.3121 0.042 Uiso 1 1 d R
H4 H -0.2745 -0.5699 -0.2500 0.042 Uiso 1 1 d R
O3 O 0.0968(4) -0.83707(13) -0.32998(19) 0.0252(8) Uani 1 1 d .
O3W O -0.0893(4) -0.55087(14) -0.10013(19) 0.0298(8) Uani 1 1 d .
H5 H -0.0061 -0.5511 -0.0593 0.045 Uiso 1 1 d R
H6 H -0.1534 -0.5509 -0.0799 0.045 Uiso 1 1 d R
O4 O 0.0390(4) -0.78932(14) -0.2306(2) 0.0283(8) Uani 1 1 d .
O5 O 0.8457(3) -0.42429(15) -0.05217(18) 0.0229(7) Uani 1 1 d .
O6 O 0.6620(3) -0.41752(16) -0.17483(18) 0.0251(7) Uani 1 1 d .
O7 O 0.1496(3) -0.40515(15) -0.19016(18) 0.0248(7) Uani 1 1 d .
O8 O 0.1252(3) -0.44254(15) -0.07702(18) 0.0247(7) Uani 1 1 d .
O9 O -0.1834(3) -0.41477(14) -0.31804(17) 0.0205(7) Uani 1 1 d .
O10 O -0.1705(3) -0.39173(15) -0.43811(17) 0.0233(7) Uani 1 1 d .
O11 O 0.3035(3) -0.40921(16) -0.32150(18) 0.0279(8) Uani 1 1 d .
O12 O 0.1245(3) -0.39440(16) -0.44582(18) 0.0274(7) Uani 1 1 d .
O13 O -0.0041(4) -0.27498(15) -0.42021(19) 0.0370(9) Uani 1 1 d .
O14 O 0.1040(5) -0.18091(16) -0.3553(2) 0.0430(10) Uani 1 1 d .
N1 N 0.1579(4) -0.65700(16) -0.4176(2) 0.0185(8) Uani 1 1 d .
N2 N 0.5646(4) -0.42223(19) 0.0731(2) 0.0238(8) Uani 1 1 d .
N3 N -0.6122(4) -0.4239(2) -0.5733(2) 0.0286(9) Uani 1 1 d .
C1 C 0.1262(5) -0.6006(2) -0.3891(3) 0.0193(9) Uani 1 1 d .
H1A H 0.1363 -0.5604 -0.4127 0.023 Uiso 1 1 calc R
C2 C 0.0776(5) -0.6008(2) -0.3240(2) 0.0160(9) Uani 1 1 d .
C3 C 0.0622(5) -0.6612(2) -0.2915(3) 0.0201(10) Uani 1 1 d .
H3A H 0.0302 -0.6627 -0.2482 0.024 Uiso 1 1 calc R
C4 C 0.0938(5) -0.7202(2) -0.3224(2) 0.0185(9) Uani 1 1 d .
C5 C 0.1429(5) -0.7164(2) -0.3865(3) 0.0195(9) Uani 1 1 d .
H5A H 0.1654 -0.7551 -0.4080 0.023 Uiso 1 1 calc R
C6 C 0.0403(5) -0.5345(2) -0.2965(3) 0.0191(9) Uani 1 1 d .
C7 C 0.0751(5) -0.7880(2) -0.2910(3) 0.0212(10) Uani 1 1 d .
C8 C 0.6547(5) -0.4182(2) 0.0334(3) 0.0197(9) Uani 1 1 d .
H8A H 0.7542 -0.4186 0.0659 0.024 Uiso 1 1 calc R
C9 C 0.6071(5) -0.4135(2) -0.0537(3) 0.0181(9) Uani 1 1 d .
C10 C 0.4596(5) -0.4111(2) -0.1023(3) 0.0189(9) Uani 1 1 d .
H10A H 0.4249 -0.4060 -0.1605 0.023 Uiso 1 1 calc R
C11 C 0.3628(5) -0.4164(2) -0.0632(2) 0.0169(9) Uani 1 1 d .
C12 C 0.4217(5) -0.4229(2) 0.0239(3) 0.0211(10) Uani 1 1 d .
H12A H 0.3579 -0.4280 0.0500 0.025 Uiso 1 1 calc R
C13 C 0.7120(5) -0.4178(2) -0.0956(3) 0.0178(9) Uani 1 1 d .
C14 C 0.2025(5) -0.4205(2) -0.1126(2) 0.0169(9) Uani 1 1 d .
C15 C -0.4697(5) -0.4193(2) -0.5292(3) 0.0221(10) Uani 1 1 d .
H15A H -0.4103 -0.4195 -0.5586 0.026 Uiso 1 1 calc R
C16 C -0.4035(5) -0.4143(2) -0.4414(3) 0.0180(9) Uani 1 1 d .
C17 C -0.4935(5) -0.4132(2) -0.3976(3) 0.0172(9) Uani 1 1 d .
H17A H -0.4540 -0.4112 -0.3390 0.021 Uiso 1 1 calc R
C18 C -0.6418(5) -0.4153(2) -0.4430(3) 0.0177(9) Uani 1 1 d .
C19 C -0.6960(5) -0.4211(2) -0.5301(3) 0.0273(11) Uani 1 1 d .
H19A H -0.7962 -0.4232 -0.5602 0.033 Uiso 1 1 calc R
C20 C -0.2439(5) -0.40737(19) -0.3969(2) 0.0150(9) Uani 1 1 d .
C21 C 0.2556(5) -0.4070(2) -0.4002(3) 0.0186(9) Uani 1 1 d .
C22 C 0.0133(7) -0.2128(3) -0.4136(3) 0.0434(14) Uani 1 1 d .
H22 H -0.0504 -0.1877 -0.4584 0.052 Uiso 1 1 calc R
O4W O 0.5746(4) -0.04196(18) -0.2548(2) 0.0472(10) Uiso 1 1 d .
H7 H 0.5147 -0.0113 -0.2575 0.071 Uiso 1 1 d R
H8 H 0.5613 -0.0755 -0.2290 0.071 Uiso 1 1 d R
O5W O 0.5372(5) -0.28422(19) -0.2164(2) 0.0535(10) Uiso 1 1 d .
H9 H 0.5767 -0.2590 -0.1739 0.080 Uiso 1 1 d R
H10 H 0.5559 -0.2685 -0.2564 0.080 Uiso 1 1 d R

loop_
_atom_site_aniso_label
_atom_site_aniso_U_11
_atom_site_aniso_U_22
_atom_site_aniso_U_33
_atom_site_aniso_U_23
_atom_site_aniso_U_13
_atom_site_aniso_U_12
Ho1 0.01636(12) 0.01437(11) 0.01585(11) 0.00049(7) 0.00752(9) 0.00082(8)
Ho2 0.01504(12) 0.01418(11) 0.01326(11) 0.00047(7) 0.00621(8) 0.00023(8)
O1 0.037(2) 0.0125(16) 0.0292(17) 0.0040(13) 0.0201(16) 0.0013(14)
O1W 0.024(2) 0.0281(19) 0.075(3) -0.0016(19) 0.0065(19) -0.0048(16)
O2 0.038(2) 0.0160(16) 0.0316(18) -0.0005(13) 0.0247(17) 0.0032(14)
O2W 0.0253(19) 0.0322(18) 0.0236(17) -0.0053(14) 0.0067(15) -0.0084(15)
O3 0.040(2) 0.0116(16) 0.0322(19) -0.0015(13) 0.0232(17) 0.0005(14)
O3W 0.043(2) 0.0244(18) 0.0181(16) 0.0008(13) 0.0086(16) -0.0027(15)
O4 0.045(2) 0.0177(16) 0.0382(18) -0.0011(14) 0.0330(17) -0.0029(15)
O5 0.0178(18) 0.0303(17) 0.0216(16) 0.0027(14) 0.0091(14) 0.0038(14)
O6 0.0176(18) 0.0420(19) 0.0165(16) -0.0027(14) 0.0078(13) 0.0033(15)
O7 0.0252(19) 0.0278(17) 0.0185(16) 0.0010(13) 0.0057(14) 0.0017(14)
O8 0.0126(17) 0.0382(19) 0.0205(16) 0.0042(14) 0.0038(13) -0.0035(14)
O9 0.0199(18) 0.0260(17) 0.0139(15) 0.0018(12) 0.0050(13) 0.0012(13)
O10 0.0161(17) 0.0369(18) 0.0189(15) 0.0096(14) 0.0090(14) -0.0015(14)
O11 0.0171(18) 0.049(2) 0.0182(16) -0.0008(15) 0.0076(14) 0.0029(15)
O12 0.0178(19) 0.042(2) 0.0244(17) 0.0011(15) 0.0102(15) 0.0069(15)
O13 0.066(3) 0.0153(17) 0.0246(17) 0.0036(14) 0.0130(18) -0.0012(16)
O14 0.064(3) 0.0191(18) 0.035(2) -0.0036(16) 0.009(2) -0.0084(18)
N1 0.024(2) 0.0156(19) 0.0186(19) 0.0001(15) 0.0109(17) 0.0009(15)
N2 0.020(2) 0.032(2) 0.0184(19) -0.0006(16) 0.0064(16) -0.0003(17)
N3 0.022(2) 0.042(2) 0.021(2) -0.0058(18) 0.0078(18) -0.0007(19)
C1 0.020(3) 0.018(2) 0.019(2) 0.0041(18) 0.0072(19) -0.0013(18)
C2 0.016(2) 0.017(2) 0.015(2) -0.0007(17) 0.0078(18) 0.0002(17)
C3 0.025(3) 0.022(2) 0.018(2) 0.0033(18) 0.014(2) 0.0031(19)
C4 0.029(3) 0.015(2) 0.017(2) -0.0009(17) 0.015(2) 0.0014(19)
C5 0.023(3) 0.017(2) 0.019(2) 0.0018(18) 0.0089(19) 0.0025(19)
C6 0.017(2) 0.017(2) 0.024(2) -0.0045(18) 0.009(2) -0.0016(18)
C7 0.021(3) 0.017(2) 0.027(2) 0.0040(19) 0.011(2) 0.0031(19)
C8 0.013(2) 0.022(2) 0.022(2) -0.0034(18) 0.0056(19) -0.0016(18)
C9 0.016(2) 0.017(2) 0.023(2) -0.0020(18) 0.0106(19) -0.0005(18)
C10 0.022(3) 0.017(2) 0.019(2) 0.0009(17) 0.0093(19) 0.0009(18)
C11 0.016(2) 0.014(2) 0.019(2) 0.0010(17) 0.0055(18) -0.0002(17)
C12 0.017(3) 0.026(2) 0.022(2) -0.0033(19) 0.010(2) -0.0002(19)
C13 0.019(3) 0.013(2) 0.025(2) -0.0013(18) 0.013(2) -0.0018(18)
C14 0.022(3) 0.013(2) 0.015(2) -0.0009(17) 0.0063(19) 0.0012(18)
C15 0.021(3) 0.030(3) 0.020(2) -0.0016(19) 0.013(2) -0.001(2)
C16 0.018(2) 0.016(2) 0.023(2) 0.0008(18) 0.0108(19) -0.0012(18)
C17 0.017(2) 0.020(2) 0.015(2) 0.0012(17) 0.0061(18) 0.0007(18)
C18 0.017(2) 0.017(2) 0.020(2) -0.0013(17) 0.0089(19) 0.0003(18)
C19 0.016(3) 0.041(3) 0.024(2) -0.005(2) 0.007(2) -0.001(2)
C20 0.020(2) 0.011(2) 0.012(2) -0.0017(16) 0.0042(18) -0.0019(17)
C21 0.019(3) 0.016(2) 0.024(2) -0.0036(18) 0.012(2) -0.0024(18)
C22 0.066(4) 0.024(3) 0.033(3) 0.012(2) 0.013(3) 0.012(3)

loop_
_atom_type_symbol
_atom_type_description
_atom_type_scat_dispersion_real
_atom_type_scat_dispersion_imag
_atom_type_scat_source
C C 0.0033 0.0016 'International Tables Vol C Tables 4.2.6.8 and 6.1.1.4'
H H 0.0000 0.0000 'International Tables Vol C Tables 4.2.6.8 and 6.1.1.4'
Ho Ho -0.2175 4.6783 'International Tables Vol C Tables 4.2.6.8 and 6.1.1.4'
N N 0.0061 0.0033 'International Tables Vol C Tables 4.2.6.8 and 6.1.1.4'
O O 0.0106 0.0060 'International Tables Vol C Tables 4.2.6.8 and 6.1.1.4'

loop_
_geom_angle_atom_site_label_1
_geom_angle_atom_site_label_2
_geom_angle_atom_site_label_3
_geom_angle
_geom_angle_site_symmetry_1
_geom_angle_site_symmetry_3
O7 Ho1 O4 79.29(11) . 2_554
O7 Ho1 O1 74.10(10) . .
O4 Ho1 O1 132.15(10) 2_554 .
O7 Ho1 O1W 82.04(12) . .
O4 Ho1 O1W 73.58(12) 2_554 .
O1 Ho1 O1W 138.31(12) . .
O7 Ho1 O13 147.32(10) . .
O4 Ho1 O13 72.61(11) 2_554 .
O1 Ho1 O13 138.00(10) . .
O1W Ho1 O13 74.37(12) . .
O7 Ho1 O12 134.15(11) . .
O4 Ho1 O12 145.47(11) 2_554 .
O1 Ho1 O12 75.45(10) . .
O1W Ho1 O12 99.34(12) . .
O13 Ho1 O12 72.95(11) . .
O7 Ho1 O10 125.12(10) . .
O4 Ho1 O10 89.86(11) 2_554 .
O1 Ho1 O10 74.73(11) . .
O1W Ho1 O10 145.55(11) . .
O13 Ho1 O10 71.88(11) . .
O12 Ho1 O10 77.22(10) . .
O7 Ho1 O11 84.87(10) . .
O4 Ho1 O11 143.68(11) 2_554 .
O1 Ho1 O11 72.27(11) . .
O1W Ho1 O11 71.98(12) . .
O13 Ho1 O11 108.26(11) . .
O12 Ho1 O11 53.38(10) . .
O10 Ho1 O11 125.59(10) . .
O7 Ho1 O9 77.43(10) . .
O4 Ho1 O9 67.55(10) 2_554 .
O1 Ho1 O9 68.27(9) . .
O1W Ho1 O9 138.61(11) . .
O13 Ho1 O9 105.97(11) . .
O12 Ho1 O9 120.71(10) . .
O10 Ho1 O9 49.27(8) . .
O11 Ho1 O9 139.80(10) . .
O7 Ho1 C21 110.45(12) . .
O4 Ho1 C21 153.99(11) 2_554 .
O1 Ho1 C21 73.66(11) . .
O1W Ho1 C21 83.73(13) . .
O13 Ho1 C21 89.36(12) . .
O12 Ho1 C21 26.81(11) . .
O10 Ho1 C21 102.43(11) . .
O11 Ho1 C21 26.69(11) . .
O9 Ho1 C21 137.16(10) . .
O7 Ho1 C20 102.08(11) . .
O4 Ho1 C20 76.40(11) 2_554 .
O1 Ho1 C20 71.39(11) . .
O1W Ho1 C20 148.36(12) . .
O13 Ho1 C20 87.39(12) . .
O12 Ho1 C20 99.67(11) . .
O10 Ho1 C20 24.37(9) . .
O11 Ho1 C20 139.30(11) . .
O9 Ho1 C20 25.02(9) . .
C21 Ho1 C20 122.40(12) . .
O9 Ho2 O3W 144.13(10) . .
O9 Ho2 O8 122.46(10) . .
O3W Ho2 O8 78.40(11) . .
O9 Ho2 O3 73.91(10) . 2_554
O3W Ho2 O3 141.82(10) . 2_554
O8 Ho2 O3 79.50(11) . 2_554
O9 Ho2 O2 79.16(10) . .
O3W Ho2 O2 74.63(10) . .
O8 Ho2 O2 83.27(11) . .
O3 Ho2 O2 132.65(10) 2_554 .
O9 Ho2 O2W 78.37(10) . .
O3W Ho2 O2W 71.57(11) . .
O8 Ho2 O2W 146.61(11) . .
O3 Ho2 O2W 133.71(11) 2_554 .
O2 Ho2 O2W 75.10(11) . .
O9 Ho2 O6 92.27(10) . 1_455
O3W Ho2 O6 95.73(11) . 1_455
O8 Ho2 O6 127.76(10) . 1_455
O3 Ho2 O6 74.19(11) 2_554 1_455
O2 Ho2 O6 145.70(11) . 1_455
O2W Ho2 O6 70.64(11) . 1_455
O9 Ho2 O5 137.41(10) . 1_455
O3W Ho2 O5 71.36(10) . 1_455
O8 Ho2 O5 77.05(10) . 1_455
O3 Ho2 O5 73.58(10) 2_554 1_455
O2 Ho2 O5 143.38(10) . 1_455
O2W Ho2 O5 105.95(10) . 1_455
O6 Ho2 O5 52.63(10) 1_455 1_455
O9 Ho2 C13 116.93(11) . 1_455
O3W Ho2 C13 80.61(12) . 1_455
O8 Ho2 C13 103.19(11) . 1_455
O3 Ho2 C13 74.64(11) 2_554 1_455
O2 Ho2 C13 152.62(11) . 1_455
O2W Ho2 C13 86.23(11) . 1_455
O6 Ho2 C13 26.43(11) 1_455 1_455
O5 Ho2 C13 26.45(11) 1_455 1_455
O9 Ho2 O7 74.40(9) . .
O3W Ho2 O7 116.05(11) . .
O8 Ho2 O7 48.32(9) . .
O3 Ho2 O7 67.98(9) 2_554 .
O2 Ho2 O7 67.63(9) . .
O2W Ho2 O7 137.03(9) . .
O6 Ho2 O7 142.01(10) 1_455 .
O5 Ho2 O7 116.64(9) 1_455 .
C13 Ho2 O7 135.87(10) 1_455 .
O9 Ho2 C14 99.14(10) . .
O3W Ho2 C14 96.54(12) . .
O8 Ho2 C14 23.54(10) . .
O3 Ho2 C14 73.10(11) 2_554 .
O2 Ho2 C14 73.68(11) . .
O2W Ho2 C14 148.58(11) . .
O6 Ho2 C14 140.61(10) 1_455 .
O5 Ho2 C14 96.95(10) 1_455 .
C13 Ho2 C14 121.31(12) 1_455 .
O7 Ho2 C14 24.80(9) . .
C6 O1 Ho1 141.3(3) . .
Ho1 O1W H1 124.6 . .
Ho1 O1W H2 109.7 . .
H1 O1W H2 124.9 . .
C6 O2 Ho2 134.2(3) . .
Ho2 O2W H3 109.4 . .
Ho2 O2W H4 109.4 . .
H3 O2W H4 108.2 . .
C7 O3 Ho2 139.1(3) . 2_544
Ho2 O3W H5 109.4 . .
Ho2 O3W H6 109.6 . .
H5 O3W H6 108.2 . .
C7 O4 Ho1 135.8(3) . 2_544
C13 O5 Ho2 90.7(2) . 1_655
C13 O6 Ho2 94.6(3) . 1_655
C14 O7 Ho1 174.1(3) . .
C14 O7 Ho2 81.9(2) . .
Ho1 O7 Ho2 102.38(11) . .
C14 O8 Ho2 107.6(3) . .
C20 O9 Ho2 163.9(3) . .
C20 O9 Ho1 87.0(2) . .
Ho2 O9 Ho1 105.79(11) . .
C20 O10 Ho1 102.5(2) . .
C21 O11 Ho1 90.3(3) . .
C21 O12 Ho1 93.5(2) . .
C22 O13 Ho1 136.1(3) . .
C1 N1 C5 121.8(4) . .
C8 N2 C12 116.5(4) . .
C15 N3 C19 117.0(4) . .
N1 C1 C2 120.9(4) . .
N1 C1 H1A 119.5 . .
C2 C1 H1A 119.5 . .
C3 C2 C1 117.9(4) . .
C3 C2 C6 124.3(3) . .
C1 C2 C6 117.7(4) . .
C2 C3 C4 120.9(4) . .
C2 C3 H3A 119.6 . .
C4 C3 H3A 119.6 . .
C5 C4 C3 118.2(4) . .
C5 C4 C7 118.4(4) . .
C3 C4 C7 123.3(3) . .
N1 C5 C4 120.3(4) . .
N1 C5 H5A 119.8 . .
C4 C5 H5A 119.8 . .
O1 C6 O2 126.9(4) . .
O1 C6 C2 115.8(3) . .
O2 C6 C2 117.3(4) . .
O4 C7 O3 127.6(4) . .
O4 C7 C4 116.5(4) . .
O3 C7 C4 115.9(3) . .
N2 C8 C9 123.6(4) . .
N2 C8 H8A 118.2 . .
C9 C8 H8A 118.2 . .
C10 C9 C8 118.6(4) . .
C10 C9 C13 119.9(4) . .
C8 C9 C13 121.2(4) . .
C9 C10 C11 119.3(4) . .
C9 C10 H10A 120.4 . .
C11 C10 H10A 120.4 . .
C12 C11 C10 117.4(4) . .
C12 C11 C14 120.4(4) . .
C10 C11 C14 122.0(4) . .
N2 C12 C11 124.5(4) . .
N2 C12 H12A 117.8 . .
C11 C12 H12A 117.8 . .
O5 C13 O6 120.9(4) . .
O5 C13 C9 120.5(4) . .
O6 C13 C9 118.5(4) . .
O5 C13 Ho2 62.9(2) . 1_655
O6 C13 Ho2 59.0(2) . 1_655
C9 C13 Ho2 167.5(3) . 1_655
O8 C14 O7 122.1(4) . .
O8 C14 C11 118.7(4) . .
O7 C14 C11 119.2(4) . .
O8 C14 Ho2 48.9(2) . .
O7 C14 Ho2 73.3(2) . .
C11 C14 Ho2 166.0(3) . .
N3 C15 C16 124.1(4) . .
N3 C15 H15A 117.9 . .
C16 C15 H15A 117.9 . .
C17 C16 C15 117.7(4) . .
C17 C16 C20 121.4(4) . .
C15 C16 C20 120.8(4) . .
C18 C17 C16 118.7(4) . .
C18 C17 H17A 120.7 . .
C16 C17 H17A 120.7 . .
C19 C18 C17 118.8(4) . .
C19 C18 C21 120.0(4) . 1_455
C17 C18 C21 121.1(4) . 1_455
N3 C19 C18 123.6(4) . .
N3 C19 H19A 118.2 . .
C18 C19 H19A 118.2 . .
O10 C20 O9 120.6(4) . .
O10 C20 C16 119.4(3) . .
O9 C20 C16 119.9(4) . .
O10 C20 Ho1 53.1(2) . .
O9 C20 Ho1 68.0(2) . .
C16 C20 Ho1 168.3(3) . .
O12 C21 O11 122.3(4) . .
O12 C21 C18 117.8(4) . 1_655
O11 C21 C18 119.7(4) . 1_655
O12 C21 Ho1 59.7(2) . .
O11 C21 Ho1 63.0(2) . .
C18 C21 Ho1 169.7(3) 1_655 .
O14 C22 O13 128.3(5) . .
O14 C22 H22 115.9 . .
O13 C22 H22 115.9 . .
H7 O4W H8 110.0 . .
H9 O5W H10 107.9 . .

loop_
_geom_bond_atom_site_label_1
_geom_bond_atom_site_label_2
_geom_bond_distance
_geom_bond_site_symmetry_2
Ho1 O7 2.305(3) .
Ho1 O4 2.343(3) 2_554
Ho1 O1 2.360(3) .
Ho1 O1W 2.372(3) .
Ho1 O13 2.373(3) .
Ho1 O12 2.412(3) .
Ho1 O10 2.439(3) .
Ho1 O11 2.484(3) .
Ho1 O9 2.764(3) .
Ho1 C21 2.787(4) .
Ho1 C20 2.977(4) .
Ho2 O9 2.328(3) .
Ho2 O3W 2.344(3) .
Ho2 O8 2.365(3) .
Ho2 O3 2.369(3) 2_554
Ho2 O2 2.391(3) .
Ho2 O2W 2.400(3) .
Ho2 O6 2.422(3) 1_455
Ho2 O5 2.507(3) 1_455
Ho2 C13 2.817(4) 1_455
Ho2 O7 2.895(3) .
Ho2 C14 2.993(4) .
O1 C6 1.251(5) .
O1W H1 0.8499 .
O1W H2 0.8200 .
O2 C6 1.260(5) .
O2W H3 0.8501 .
O2W H4 0.8499 .
O3 C7 1.263(5) .
O3 Ho2 2.369(3) 2_544
O3W H5 0.8500 .
O3W H6 0.8501 .
O4 C7 1.240(5) .
O4 Ho1 2.343(3) 2_544
O5 C13 1.255(5) .
O5 Ho2 2.507(3) 1_655
O6 C13 1.258(5) .
O6 Ho2 2.422(3) 1_655
O7 C14 1.268(5) .
O8 C14 1.254(5) .
O9 C20 1.261(5) .
O10 C20 1.258(5) .
O11 C21 1.252(5) .
O12 C21 1.259(5) .
O13 C22 1.260(6) .
O14 C22 1.232(7) .
N1 C1 1.325(5) .
N1 C5 1.342(5) .
N2 C8 1.346(5) .
N2 C12 1.343(6) .
N3 C15 1.327(6) .
N3 C19 1.337(5) .
C1 C2 1.401(5) .
C1 H1A 0.9300 .
C2 C3 1.374(6) .
C2 C6 1.511(6) .
C3 C4 1.389(6) .
C3 H3A 0.9300 .
C4 C5 1.390(5) .
C4 C7 1.508(6) .
C5 H5A 0.9300 .
C8 C9 1.390(6) .
C8 H8A 0.9300 .
C9 C10 1.380(6) .
C9 C13 1.509(5) .
C10 C11 1.399(6) .
C10 H10A 0.9300 .
C11 C12 1.388(6) .
C11 C14 1.492(6) .
C12 H12A 0.9300 .
C13 Ho2 2.817(4) 1_655
C15 C16 1.397(6) .
C15 H15A 0.9300 .
C16 C17 1.399(5) .
C16 C20 1.481(6) .
C17 C18 1.379(6) .
C17 H17A 0.9300 .
C18 C19 1.388(6) .
C18 C21 1.505(6) 1_455
C19 H19A 0.9300 .
C21 C18 1.505(6) 1_655
C22 H22 0.9300 .
O4W H7 0.8499 .
O4W H8 0.8499 .
O5W H9 0.8499 .
O5W H10 0.8500 .

loop_
_geom_torsion_atom_site_label_1
_geom_torsion_atom_site_label_2
_geom_torsion_atom_site_label_3
_geom_torsion_atom_site_label_4
_geom_torsion
_geom_torsion_site_symmetry_1
_geom_torsion_site_symmetry_4
O7 Ho1 O1 C6 26.3(5) . .
O4 Ho1 O1 C6 -32.5(5) 2_554 .
O1W Ho1 O1 C6 83.8(5) . .
O13 Ho1 O1 C6 -146.2(5) . .
O12 Ho1 O1 C6 171.6(5) . .
O10 Ho1 O1 C6 -108.0(5) . .
O11 Ho1 O1 C6 115.9(5) . .
O9 Ho1 O1 C6 -56.2(5) . .
C21 Ho1 O1 C6 143.8(5) . .
C20 Ho1 O1 C6 -82.7(5) . .
O9 Ho2 O2 C6 25.1(4) . .
O3W Ho2 O2 C6 -179.6(4) . .
O8 Ho2 O2 C6 -99.8(4) . .
O3 Ho2 O2 C6 -30.8(5) 2_554 .
O2W Ho2 O2 C6 105.8(4) . .
O6 Ho2 O2 C6 103.0(4) 1_455 .
O5 Ho2 O2 C6 -157.4(4) 1_455 .
C13 Ho2 O2 C6 154.4(4) 1_455 .
O7 Ho2 O2 C6 -52.3(4) . .
C14 Ho2 O2 C6 -77.9(4) . .
O4 Ho1 O7 C14 -68(3) 2_554 .
O1 Ho1 O7 C14 152(3) . .
O1W Ho1 O7 C14 7(3) . .
O13 Ho1 O7 C14 -37(3) . .
O12 Ho1 O7 C14 102(3) . .
O10 Ho1 O7 C14 -150(3) . .
O11 Ho1 O7 C14 79(3) . .
O9 Ho1 O7 C14 -137(3) . .
C21 Ho1 O7 C14 87(3) . .
C20 Ho1 O7 C14 -141(3) . .
O4 Ho1 O7 Ho2 69.15(11) 2_554 .
O1 Ho1 O7 Ho2 -70.67(11) . .
O1W Ho1 O7 Ho2 143.84(12) . .
O13 Ho1 O7 Ho2 100.1(2) . .
O12 Ho1 O7 Ho2 -120.84(13) . .
O10 Ho1 O7 Ho2 -13.03(15) . .
O11 Ho1 O7 Ho2 -143.68(11) . .
O9 Ho1 O7 Ho2 0.01(8) . .
C21 Ho1 O7 Ho2 -135.94(11) . .
C20 Ho1 O7 Ho2 -4.28(12) . .
O9 Ho2 O7 C14 175.9(2) . .
O3W Ho2 O7 C14 -40.9(2) . .
O8 Ho2 O7 C14 1.8(2) . .
O3 Ho2 O7 C14 97.3(2) 2_554 .
O2 Ho2 O7 C14 -99.6(2) . .
O2W Ho2 O7 C14 -131.4(2) . .
O6 Ho2 O7 C14 102.8(2) 1_455 .
O5 Ho2 O7 C14 40.3(2) 1_455 .
C13 Ho2 O7 C14 63.2(3) 1_455 .
O9 Ho2 O7 Ho1 -0.01(10) . .
O3W Ho2 O7 Ho1 143.12(10) . .
O8 Ho2 O7 Ho1 -174.18(17) . .
O3 Ho2 O7 Ho1 -78.62(12) 2_554 .
O2 Ho2 O7 Ho1 84.47(12) . .
O2W Ho2 O7 Ho1 52.64(18) . .
O6 Ho2 O7 Ho1 -73.11(16) 1_455 .
O5 Ho2 O7 Ho1 -135.66(10) 1_455 .
C13 Ho2 O7 Ho1 -112.81(15) 1_455 .
C14 Ho2 O7 Ho1 -176.0(3) . .
O9 Ho2 O8 C14 -8.5(3) . .
O3W Ho2 O8 C14 139.7(3) . .
O3 Ho2 O8 C14 -71.6(3) 2_554 .
O2 Ho2 O8 C14 64.0(3) . .
O2W Ho2 O8 C14 113.6(3) . .
O6 Ho2 O8 C14 -132.0(3) 1_455 .
O5 Ho2 O8 C14 -147.0(3) 1_455 .
C13 Ho2 O8 C14 -143.0(3) 1_455 .
O7 Ho2 O8 C14 -1.9(2) . .
O3W Ho2 O9 C20 28.5(11) . .
O8 Ho2 O9 C20 146.7(10) . .
O3 Ho2 O9 C20 -147.4(10) 2_554 .
O2 Ho2 O9 C20 72.0(10) . .
O2W Ho2 O9 C20 -4.8(10) . .
O6 Ho2 O9 C20 -74.5(10) 1_455 .
O5 Ho2 O9 C20 -105.8(10) 1_455 .
C13 Ho2 O9 C20 -84.5(10) 1_455 .
O7 Ho2 O9 C20 141.6(10) . .
C14 Ho2 O9 C20 143.3(10) . .
O3W Ho2 O9 Ho1 -113.07(18) . .
O8 Ho2 O9 Ho1 5.16(15) . .
O3 Ho2 O9 Ho1 71.07(11) 2_554 .
O2 Ho2 O9 Ho1 -69.58(11) . .
O2W Ho2 O9 Ho1 -146.41(12) . .
O6 Ho2 O9 Ho1 143.89(11) 1_455 .
O5 Ho2 O9 Ho1 112.60(14) 1_455 .
C13 Ho2 O9 Ho1 133.95(11) 1_455 .
O7 Ho2 O9 Ho1 0.01(8) . .
C14 Ho2 O9 Ho1 1.73(12) . .
O7 Ho1 O9 C20 -170.1(2) . .
O4 Ho1 O9 C20 106.5(2) 2_554 .
O1 Ho1 O9 C20 -92.4(2) . .
O1W Ho1 O9 C20 127.8(2) . .
O13 Ho1 O9 C20 43.5(2) . .
O12 Ho1 O9 C20 -35.8(3) . .
O10 Ho1 O9 C20 -4.2(2) . .
O11 Ho1 O9 C20 -104.0(2) . .
C21 Ho1 O9 C20 -63.4(3) . .
O7 Ho1 O9 Ho2 -0.01(10) . .
O4 Ho1 O9 Ho2 -83.47(12) 2_554 .
O1 Ho1 O9 Ho2 77.67(12) . .
O1W Ho1 O9 Ho2 -62.12(19) . .
O13 Ho1 O9 Ho2 -146.43(11) . .
O12 Ho1 O9 Ho2 134.22(11) . .
O10 Ho1 O9 Ho2 165.90(17) . .
O11 Ho1 O9 Ho2 66.05(16) . .
C21 Ho1 O9 Ho2 106.61(16) . .
C20 Ho1 O9 Ho2 170.0(3) . .
O7 Ho1 O10 C20 21.1(3) . .
O4 Ho1 O10 C20 -55.6(2) 2_554 .
O1 Ho1 O10 C20 78.5(2) . .
O1W Ho1 O10 C20 -115.4(3) . .
O13 Ho1 O10 C20 -127.3(3) . .
O12 Ho1 O10 C20 156.7(3) . .
O11 Ho1 O10 C20 132.8(2) . .
O9 Ho1 O10 C20 4.3(2) . .
C21 Ho1 O10 C20 147.5(2) . .
O7 Ho1 O11 C21 163.7(3) . .
O4 Ho1 O11 C21 -132.2(2) 2_554 .
O1 Ho1 O11 C21 88.8(3) . .
O1W Ho1 O11 C21 -113.0(3) . .
O13 Ho1 O11 C21 -47.0(3) . .
O12 Ho1 O11 C21 4.0(2) . .
O10 Ho1 O11 C21 33.4(3) . .
O9 Ho1 O11 C21 100.1(3) . .
C20 Ho1 O11 C21 61.1(3) . .
O7 Ho1 O12 C21 -32.8(3) . .
O4 Ho1 O12 C21 129.7(3) 2_554 .
O1 Ho1 O12 C21 -82.5(3) . .
O1W Ho1 O12 C21 55.2(3) . .
O13 Ho1 O12 C21 125.5(3) . .
O10 Ho1 O12 C21 -159.8(3) . .
O11 Ho1 O12 C21 -4.0(2) . .
O9 Ho1 O12 C21 -135.7(2) . .
C20 Ho1 O12 C21 -150.2(3) . .
O7 Ho1 O13 C22 19.0(6) . .
O4 Ho1 O13 C22 50.9(5) 2_554 .
O1 Ho1 O13 C22 -174.4(5) . .
O1W Ho1 O13 C22 -26.4(5) . .
O12 Ho1 O13 C22 -131.6(5) . .
O10 Ho1 O13 C22 146.7(5) . .
O11 Ho1 O13 C22 -90.9(5) . .
O9 Ho1 O13 C22 110.5(5) . .
C21 Ho1 O13 C22 -110.0(5) . .
C20 Ho1 O13 C22 127.5(5) . .
C5 N1 C1 C2 1.1(7) . .
N1 C1 C2 C3 -0.8(7) . .
N1 C1 C2 C6 -178.6(4) . .
C1 C2 C3 C4 0.0(7) . .
C6 C2 C3 C4 177.5(4) . .
C2 C3 C4 C5 0.6(7) . .
C2 C3 C4 C7 -178.2(4) . .
C1 N1 C5 C4 -0.4(7) . .
C3 C4 C5 N1 -0.4(7) . .
C7 C4 C5 N1 178.5(4) . .
Ho1 O1 C6 O2 16.4(8) . .
Ho1 O1 C6 C2 -164.7(3) . .
Ho2 O2 C6 O1 11.1(7) . .
Ho2 O2 C6 C2 -167.9(3) . .
C3 C2 C6 O1 -176.4(4) . .
C1 C2 C6 O1 1.2(6) . .
C3 C2 C6 O2 2.7(7) . .
C1 C2 C6 O2 -179.8(4) . .
Ho1 O4 C7 O3 -19.4(8) 2_544 .
Ho1 O4 C7 C4 159.9(3) 2_544 .
Ho2 O3 C7 O4 -7.9(8) 2_544 .
Ho2 O3 C7 C4 172.8(3) 2_544 .
C5 C4 C7 O4 176.1(4) . .
C3 C4 C7 O4 -5.1(7) . .
C5 C4 C7 O3 -4.5(6) . .
C3 C4 C7 O3 174.3(4) . .
C12 N2 C8 C9 1.3(6) . .
N2 C8 C9 C10 1.7(6) . .
N2 C8 C9 C13 -172.3(4) . .
C8 C9 C10 C11 -2.8(6) . .
C13 C9 C10 C11 171.2(4) . .
C9 C10 C11 C12 1.0(6) . .
C9 C10 C11 C14 -174.3(4) . .
C8 N2 C12 C11 -3.3(6) . .
C10 C11 C12 N2 2.2(6) . .
C14 C11 C12 N2 177.6(4) . .
Ho2 O5 C13 O6 -10.8(4) 1_655 .
Ho2 O5 C13 C9 166.2(3) 1_655 .
Ho2 O6 C13 O5 11.2(4) 1_655 .
Ho2 O6 C13 C9 -165.9(3) 1_655 .
C10 C9 C13 O5 -175.5(4) . .
C8 C9 C13 O5 -1.6(6) . .
C10 C9 C13 O6 1.7(6) . .
C8 C9 C13 O6 175.5(4) . .
C10 C9 C13 Ho2 -73.3(15) . 1_655
C8 C9 C13 Ho2 100.6(14) . 1_655
Ho2 O8 C14 O7 3.8(5) . .
Ho2 O8 C14 C11 -172.2(3) . .
Ho1 O7 C14 O8 135(3) . .
Ho2 O7 C14 O8 -3.0(4) . .
Ho1 O7 C14 C11 -49(3) . .
Ho2 O7 C14 C11 173.0(3) . .
Ho1 O7 C14 Ho2 138(3) . .
C12 C11 C14 O8 -13.8(6) . .
C10 C11 C14 O8 161.3(4) . .
C12 C11 C14 O7 170.0(4) . .
C10 C11 C14 O7 -14.8(6) . .
C12 C11 C14 Ho2 -38.7(13) . .
C10 C11 C14 Ho2 136.4(10) . .
O9 Ho2 C14 O8 172.7(3) . .
O3W Ho2 C14 O8 -39.6(3) . .
O3 Ho2 C14 O8 102.7(3) 2_554 .
O2 Ho2 C14 O8 -111.5(3) . .
O2W Ho2 C14 O8 -104.6(3) . .
O6 Ho2 C14 O8 67.7(3) 1_455 .
O5 Ho2 C14 O8 32.3(3) 1_455 .
C13 Ho2 C14 O8 43.3(3) 1_455 .
O7 Ho2 C14 O8 176.7(4) . .
O9 Ho2 C14 O7 -4.0(2) . .
O3W Ho2 C14 O7 143.7(2) . .
O8 Ho2 C14 O7 -176.7(4) . .
O3 Ho2 C14 O7 -73.9(2) 2_554 .
O2 Ho2 C14 O7 71.8(2) . .
O2W Ho2 C14 O7 78.7(3) . .
O6 Ho2 C14 O7 -109.0(2) 1_455 .
O5 Ho2 C14 O7 -144.4(2) 1_455 .
C13 Ho2 C14 O7 -133.4(2) 1_455 .
O9 Ho2 C14 C11 -158.0(11) . .
O3W Ho2 C14 C11 -10.3(11) . .
O8 Ho2 C14 C11 29.3(10) . .
O3 Ho2 C14 C11 132.1(11) 2_554 .
O2 Ho2 C14 C11 -82.2(11) . .
O2W Ho2 C14 C11 -75.3(12) . .
O6 Ho2 C14 C11 97.0(11) 1_455 .
O5 Ho2 C14 C11 61.6(11) 1_455 .
C13 Ho2 C14 C11 72.6(11) 1_455 .
O7 Ho2 C14 C11 -154.0(13) . .
C19 N3 C15 C16 2.4(7) . .
N3 C15 C16 C17 -0.9(7) . .
N3 C15 C16 C20 -178.1(4) . .
C15 C16 C17 C18 -1.8(6) . .
C20 C16 C17 C18 175.5(4) . .
C16 C17 C18 C19 2.6(6) . .
C16 C17 C18 C21 -173.5(4) . 1_455
C15 N3 C19 C18 -1.5(7) . .
C17 C18 C19 N3 -1.1(7) . .
C21 C18 C19 N3 175.2(4) 1_455 .
Ho1 O10 C20 O9 -8.2(4) . .
Ho1 O10 C20 C16 169.2(3) . .
Ho2 O9 C20 O10 -136.1(8) . .
Ho1 O9 C20 O10 7.1(4) . .
Ho2 O9 C20 C16 46.4(12) . .
Ho1 O9 C20 C16 -170.4(3) . .
Ho2 O9 C20 Ho1 -143.2(10) . .
C17 C16 C20 O10 -162.1(4) . .
C15 C16 C20 O10 15.1(6) . .
C17 C16 C20 O9 15.4(6) . .
C15 C16 C20 O9 -167.4(4) . .
C17 C16 C20 Ho1 -114.6(13) . .
C15 C16 C20 Ho1 62.5(15) . .
O7 Ho1 C20 O10 -162.4(2) . .
O4 Ho1 C20 O10 121.9(3) 2_554 .
O1 Ho1 C20 O10 -94.0(3) . .
O1W Ho1 C20 O10 103.1(3) . .
O13 Ho1 C20 O10 49.2(3) . .
O12 Ho1 C20 O10 -23.1(3) . .
O11 Ho1 C20 O10 -66.2(3) . .
O9 Ho1 C20 O10 -172.4(4) . .
C21 Ho1 C20 O10 -38.4(3) . .
O7 Ho1 C20 O9 9.9(2) . .
O4 Ho1 C20 O9 -65.8(2) 2_554 .
O1 Ho1 C20 O9 78.3(2) . .
O1W Ho1 C20 O9 -84.5(3) . .
O13 Ho1 C20 O9 -138.5(2) . .
O12 Ho1 C20 O9 149.3(2) . .
O10 Ho1 C20 O9 172.4(4) . .
O11 Ho1 C20 O9 106.2(2) . .
C21 Ho1 C20 O9 133.9(2) . .
O7 Ho1 C20 C16 144.2(13) . .
O4 Ho1 C20 C16 68.5(13) 2_554 .
O1 Ho1 C20 C16 -147.4(13) . .
O1W Ho1 C20 C16 49.8(14) . .
O13 Ho1 C20 C16 -4.2(13) . .
O12 Ho1 C20 C16 -76.4(13) . .
O10 Ho1 C20 C16 -53.3(13) . .
O11 Ho1 C20 C16 -119.5(13) . .
O9 Ho1 C20 C16 134.3(14) . .
C21 Ho1 C20 C16 -91.8(13) . .
Ho1 O12 C21 O11 7.5(4) . .
Ho1 O12 C21 C18 -168.5(3) . 1_655
Ho1 O11 C21 O12 -7.3(4) . .
Ho1 O11 C21 C18 168.7(3) . 1_655
O7 Ho1 C21 O12 155.5(2) . .
O4 Ho1 C21 O12 -96.3(4) 2_554 .
O1 Ho1 C21 O12 90.0(3) . .
O1W Ho1 C21 O12 -125.4(3) . .
O13 Ho1 C21 O12 -51.1(3) . .
O10 Ho1 C21 O12 20.2(3) . .
O11 Ho1 C21 O12 172.9(4) . .
O9 Ho1 C21 O12 62.0(3) . .
C20 Ho1 C21 O12 35.4(3) . .
O7 Ho1 C21 O11 -17.4(3) . .
O4 Ho1 C21 O11 90.8(4) 2_554 .
O1 Ho1 C21 O11 -82.9(3) . .
O1W Ho1 C21 O11 61.7(3) . .
O13 Ho1 C21 O11 136.0(3) . .
O12 Ho1 C21 O11 -172.9(4) . .
O10 Ho1 C21 O11 -152.7(2) . .
O9 Ho1 C21 O11 -110.8(3) . .
C20 Ho1 C21 O11 -137.5(2) . .
O7 Ho1 C21 C18 -125.4(17) . 1_655
O4 Ho1 C21 C18 -17.2(19) 2_554 1_655
O1 Ho1 C21 C18 169.1(17) . 1_655
O1W Ho1 C21 C18 -46.3(17) . 1_655
O13 Ho1 C21 C18 28.0(17) . 1_655
O12 Ho1 C21 C18 79.1(17) . 1_655
O10 Ho1 C21 C18 99.3(17) . 1_655
O11 Ho1 C21 C18 -108.0(18) . 1_655
O9 Ho1 C21 C18 141.1(17) . 1_655
C20 Ho1 C21 C18 114.5(17) . 1_655
Ho1 O13 C22 O14 17.8(10) . .
